data_4070661
loop_
_publ_author_name
'Ellul, Charles E.'
'Saker, Olly'
'Mahon, Mary F.'
'Apperley, David C.'
'Whittlesey, Michael K.'

_publ_section_title
;
 Cleavage of Ru3(CO)12by N-Heterocyclic Carbenes: Isolation ofcis-
 andtrans-Ru(NHC)2(CO)3and Reaction with O2To Form Ru(NHC)2(CO)2(CO3)
;
_journal_issue 1
_journal_name_full Organometallics
_journal_page_first 100
_journal_paper_doi 10.1021/om700915t
_journal_volume 27
_journal_year 2008
_chemical_formula_sum 'C25 H40 N4 O4 Ru'
_chemical_formula_weight 561.68
_chemical_name_systematic
;
 ?
;
_space_group_IT_number 14
_symmetry_cell_setting monoclinic
_symmetry_space_group_name_Hall '-P 2yab'
_symmetry_space_group_name_H-M 'P 1 21/a 1'
_atom_sites_solution_hydrogens geom
_atom_sites_solution_primary direct
_atom_sites_solution_secondary difmap
_audit_creation_method SHELXL-97
_cell_angle_alpha 90.00
_cell_angle_beta 114.699(1)
_cell_angle_gamma 90.00
_cell_formula_units_Z 4
_cell_length_a 16.5190(2)
_cell_length_b 10.7430(2)
_cell_length_c 17.3800(2)
_cell_measurement_reflns_used 29603
_cell_measurement_temperature 150(2)
_cell_measurement_theta_max 30.034
_cell_measurement_theta_min 2.910
_cell_volume 2802.15(7)
_computing_cell_refinement 'HKL Scalepack (Otwinowski & Minor 1997)'
_computing_data_reduction 'Denzo & Scalepack (Otwinowski & Minor, 1997)'
_computing_molecular_graphics 'ORTEX (P.McArdle, 1995)'
_computing_publication_material 'SHELXL-97/2 (Sheldrick,1997)'
_computing_structure_refinement 'SHELXL-97 (Sheldrick, 1997)'
_computing_structure_solution 'SHELXS-97 (Sheldrick, 1990)'
_diffrn_ambient_temperature 150(2)
_diffrn_measured_fraction_theta_full 0.997
_diffrn_measured_fraction_theta_max 0.997
_diffrn_measurement_device_type KappaCCD
_diffrn_measurement_method KappaCCD
_diffrn_radiation_monochromator graphite
_diffrn_radiation_source 'fine-focus sealed tube'
_diffrn_radiation_type MoK\a
_diffrn_radiation_wavelength 0.71073
_diffrn_reflns_av_R_equivalents 0.0657
_diffrn_reflns_av_sigmaI/netI 0.0555
_diffrn_reflns_limit_h_max 23
_diffrn_reflns_limit_h_min -23
_diffrn_reflns_limit_k_max 14
_diffrn_reflns_limit_k_min -15
_diffrn_reflns_limit_l_max 24
_diffrn_reflns_limit_l_min -18
_diffrn_reflns_number 53080
_diffrn_reflns_theta_full 30.04
_diffrn_reflns_theta_max 30.04
_diffrn_reflns_theta_min 3.79
_exptl_absorpt_coefficient_mu 0.594
_exptl_absorpt_correction_T_max 0.84
_exptl_absorpt_correction_T_min 0.80
_exptl_absorpt_correction_type multi-scan
_exptl_absorpt_process_details
;
 ?
;
_exptl_crystal_colour Pale-yellow
_exptl_crystal_density_diffrn 1.331
_exptl_crystal_density_method 'not measured'
_exptl_crystal_description Parallelepiped
_exptl_crystal_F_000 1176
_exptl_crystal_size_max 0.40
_exptl_crystal_size_mid 0.20
_exptl_crystal_size_min 0.20
_refine_diff_density_max 1.661
_refine_diff_density_min -0.901
_refine_diff_density_rms 0.094
_refine_ls_extinction_coef 0.0011(3)
_refine_ls_extinction_expression Fc^*^=kFc[1+0.001xFc^2^\l^3^/sin(2\q)]^-1/4^
_refine_ls_extinction_method SHELXL
_refine_ls_goodness_of_fit_ref 1.037
_refine_ls_hydrogen_treatment constr
_refine_ls_matrix_type full
_refine_ls_number_parameters 362
_refine_ls_number_reflns 8170
_refine_ls_number_restraints 66
_refine_ls_restrained_S_all 1.052
_refine_ls_R_factor_all 0.0692
_refine_ls_R_factor_gt 0.0369
_refine_ls_shift/su_max 0.001
_refine_ls_shift/su_mean 0.000
_refine_ls_structure_factor_coef Fsqd
_refine_ls_weighting_details 'calc w=1/[\s^2^(Fo^2^)+(0.0409P)^2^+0.9387P] where P=(Fo^2^+2Fc^2^)/3'
_refine_ls_weighting_scheme calc
_refine_ls_wR_factor_gt 0.0777
_refine_ls_wR_factor_ref 0.0895
_reflns_number_gt 5851
_reflns_number_total 8170
_reflns_threshold_expression >2sigma(I)
_cod_data_source_file om700915t-file002.cif
_cod_data_source_block k07mkw2
_cod_depositor_comments
;
The following automatic conversions were performed:

'_symmetry_cell_setting' value 'Monoclinic' changed to 'monoclinic'
according to /home/saulius/struct/CIF-dictionaries/cif_core.dic
dictionary named 'cif_core.dic' version 2.4.1 from
2010-06-29.

'_exptl_absorpt_correction_type' value 'Multi-Scan'
changed to 'multi-scan' according to
/home/saulius/struct/CIF-dictionaries/cif_core.dic dictionary named
'cif_core.dic' version 2.4.1 from 2010-06-29.

Automatic conversion script
Id: cif_fix_values 1715 2011-07-08 13:25:40Z adriana 
;
_cod_original_sg_symbol_H-M P21/a
_cod_database_code 4070661

loop_
_symmetry_equiv_pos_as_xyz
'x, y, z'
'-x+1/2, y+1/2, -z'
'-x, -y, -z'
'x-1/2, -y-1/2, z'

loop_
_atom_site_label
_atom_site_type_symbol
_atom_site_fract_x
_atom_site_fract_y
_atom_site_fract_z
_atom_site_U_iso_or_equiv
_atom_site_adp_type
_atom_site_occupancy
_atom_site_symmetry_multiplicity
_atom_site_calc_flag
_atom_site_refinement_flags
_atom_site_disorder_assembly
_atom_site_disorder_group
Ru1 Ru 0.900181(10) 0.158572(15) 0.208049(10) 0.01754(6) Uani 1 1 d . . .
O1 O 0.89811(12) 0.15998(16) 0.03155(11) 0.0335(4) Uani 1 1 d . . .
O2 O 1.06589(12) 0.12529(18) 0.37442(11) 0.0396(4) Uani 1 1 d . . .
O3 O 0.94196(13) 0.43539(16) 0.23295(13) 0.0422(5) Uani 1 1 d . . .
O4 O 0.8476(8) 0.5079(9) 0.5380(6) 0.074(3) Uani 0.60 1 d PDU A 1
O4A O 0.8293(12) 0.5216(16) 0.5250(10) 0.082(4) Uani 0.40 1 d PDU B 2
N1 N 0.91111(13) -0.13936(17) 0.20279(12) 0.0253(4) Uani 1 1 d . . .
N2 N 0.77843(12) -0.07515(17) 0.12739(12) 0.0236(4) Uani 1 1 d . . .
N3 N 0.76886(12) 0.11366(18) 0.29801(12) 0.0241(4) Uani 1 1 d . . .
N4 N 0.71464(12) 0.25702(18) 0.20473(13) 0.0250(4) Uani 1 1 d . . .
C1 C 0.89669(14) 0.1613(2) 0.09834(14) 0.0229(4) Uani 1 1 d . . .
C2 C 1.00096(15) 0.1297(2) 0.31339(15) 0.0244(5) Uani 1 1 d . . .
C3 C 0.92580(15) 0.3304(2) 0.22365(15) 0.0256(5) Uani 1 1 d . . .
C4 C 0.86148(14) -0.0329(2) 0.17784(13) 0.0210(4) Uani 1 1 d . . .
C5 C 0.85892(17) -0.2441(2) 0.17002(16) 0.0330(6) Uani 1 1 d . . .
H5 H 0.8782 -0.3282 0.1796 0.040 Uiso 1 1 calc R . .
C6 C 0.77623(17) -0.2041(2) 0.12233(16) 0.0316(5) Uani 1 1 d . . .
H6 H 0.7258 -0.2543 0.0911 0.038 Uiso 1 1 calc R . .
C7 C 1.00808(16) -0.1477(2) 0.25124(16) 0.0316(5) Uani 1 1 d . . .
H7 H 1.0327 -0.0612 0.2589 0.038 Uiso 1 1 calc R . .
C8 C 1.0313(2) -0.2021(3) 0.33861(19) 0.0530(8) Uani 1 1 d . . .
H8A H 1.0017 -0.1538 0.3673 0.080 Uiso 1 1 calc R . .
H8B H 1.0959 -0.1990 0.3719 0.080 Uiso 1 1 calc R . .
H8C H 1.0110 -0.2888 0.3330 0.080 Uiso 1 1 calc R . .
C9 C 1.04918(19) -0.2213(3) 0.2017(2) 0.0469(7) Uani 1 1 d . . .
H9A H 1.0302 -0.3084 0.1976 0.070 Uiso 1 1 calc R . .
H9B H 1.1143 -0.2168 0.2310 0.070 Uiso 1 1 calc R . .
H9C H 1.0295 -0.1861 0.1448 0.070 Uiso 1 1 calc R . .
C10 C 0.70020(14) 0.0022(2) 0.07729(14) 0.0241(5) Uani 1 1 d . . .
H10 H 0.7162 0.0911 0.0936 0.029 Uiso 1 1 calc R . .
C11 C 0.62146(16) -0.0311(3) 0.09755(16) 0.0358(6) Uani 1 1 d . . .
H11A H 0.6020 -0.1162 0.0786 0.054 Uiso 1 1 calc R . .
H11B H 0.5723 0.0268 0.0683 0.054 Uiso 1 1 calc R . .
H11C H 0.6395 -0.0252 0.1588 0.054 Uiso 1 1 calc R . .
C12 C 0.67734(17) -0.0107(2) -0.01658(15) 0.0327(5) Uani 1 1 d . . .
H12A H 0.7285 0.0153 -0.0274 0.049 Uiso 1 1 calc R . .
H12B H 0.6260 0.0421 -0.0491 0.049 Uiso 1 1 calc R . .
H12C H 0.6628 -0.0977 -0.0338 0.049 Uiso 1 1 calc R . .
C13 C 0.78630(14) 0.17892(19) 0.23936(14) 0.0208(4) Uani 1 1 d . . .
C14 C 0.68949(17) 0.1512(2) 0.29993(17) 0.0325(5) Uani 1 1 d . . .
H14 H 0.6640 0.1198 0.3359 0.039 Uiso 1 1 calc R . .
C15 C 0.65579(16) 0.2402(2) 0.24137(17) 0.0333(6) Uani 1 1 d . . .
H15 H 0.6014 0.2837 0.2276 0.040 Uiso 1 1 calc R . .
C16 C 0.82785(16) 0.0189(2) 0.35551(15) 0.0281(5) Uani 1 1 d . . .
H16 H 0.8778 0.0040 0.3384 0.034 Uiso 1 1 calc R . .
C17 C 0.7785(2) -0.1039(3) 0.34640(18) 0.0422(7) Uani 1 1 d . . .
H17A H 0.7285 -0.0919 0.3620 0.063 Uiso 1 1 calc R . .
H17B H 0.8193 -0.1663 0.3838 0.063 Uiso 1 1 calc R . .
H17C H 0.7559 -0.1325 0.2876 0.063 Uiso 1 1 calc R . .
C18 C 0.8680(2) 0.0669(3) 0.44589(16) 0.0434(7) Uani 1 1 d . . .
H18A H 0.9006 0.1442 0.4487 0.065 Uiso 1 1 calc R . .
H18B H 0.9091 0.0045 0.4831 0.065 Uiso 1 1 calc R . .
H18C H 0.8204 0.0829 0.4643 0.065 Uiso 1 1 calc R . .
C19 C 0.70124(16) 0.3507(2) 0.13809(16) 0.0290(5) Uani 1 1 d . . .
H19 H 0.7521 0.3431 0.1214 0.035 Uiso 1 1 calc R . .
C20 C 0.7042(2) 0.4799(3) 0.1730(2) 0.0538(8) Uani 1 1 d . . .
H20A H 0.6574 0.4883 0.1935 0.081 Uiso 1 1 calc R . .
H20B H 0.6945 0.5413 0.1283 0.081 Uiso 1 1 calc R . .
H20C H 0.7625 0.4941 0.2199 0.081 Uiso 1 1 calc R . .
C21 C 0.61557(19) 0.3279(3) 0.0593(2) 0.0490(8) Uani 1 1 d . . .
H21A H 0.6176 0.2450 0.0366 0.073 Uiso 1 1 calc R . .
H21B H 0.6094 0.3910 0.0165 0.073 Uiso 1 1 calc R . .
H21C H 0.5645 0.3329 0.0741 0.073 Uiso 1 1 calc R . .
C22 C 0.8882(7) 0.5988(9) 0.5102(6) 0.078(2) Uani 0.60 1 d PDU A 1
H22A H 0.9488 0.6160 0.5541 0.093 Uiso 0.60 1 calc PR A 1
H22B H 0.8532 0.6769 0.4983 0.093 Uiso 0.60 1 calc PR A 1
C23 C 0.8931(6) 0.5512(8) 0.4300(5) 0.078(2) Uani 0.60 1 d PU A 1
H23A H 0.8543 0.6008 0.3802 0.094 Uiso 0.60 1 calc PR A 1
H23B H 0.9550 0.5540 0.4349 0.094 Uiso 0.60 1 calc PR A 1
C24 C 0.8611(6) 0.4220(8) 0.4232(6) 0.071(2) Uani 0.60 1 d PU A 1
H24A H 0.9121 0.3637 0.4401 0.086 Uiso 0.60 1 calc PR A 1
H24B H 0.8197 0.4035 0.3639 0.086 Uiso 0.60 1 calc PR A 1
C25 C 0.8123(8) 0.4054(7) 0.4825(5) 0.061(2) Uani 0.60 1 d PDU A 1
H25A H 0.7469 0.4117 0.4507 0.073 Uiso 0.60 1 calc PR A 1
H25B H 0.8276 0.3252 0.5132 0.073 Uiso 0.60 1 calc PR A 1
C22A C 0.8406(11) 0.6124(13) 0.4823(8) 0.075(3) Uani 0.40 1 d PDU B 2
H22C H 0.9002 0.6501 0.5133 0.090 Uiso 0.40 1 calc PR B 2
H22D H 0.7949 0.6774 0.4728 0.090 Uiso 0.40 1 calc PR B 2
C23A C 0.8326(10) 0.5621(12) 0.4024(7) 0.091(3) Uani 0.40 1 d PU B 2
H23C H 0.7850 0.6062 0.3549 0.109 Uiso 0.40 1 calc PR B 2
H23D H 0.8893 0.5724 0.3967 0.109 Uiso 0.40 1 calc PR B 2
C24A C 0.8119(10) 0.4378(14) 0.4012(8) 0.081(3) Uani 0.40 1 d PU B 2
H24C H 0.7595 0.4143 0.3490 0.098 Uiso 0.40 1 calc PR B 2
H24D H 0.8630 0.3834 0.4084 0.098 Uiso 0.40 1 calc PR B 2
C25A C 0.7971(13) 0.4373(16) 0.4573(10) 0.087(4) Uani 0.40 1 d PDU B 2
H25C H 0.8147 0.3538 0.4829 0.104 Uiso 0.40 1 calc PR B 2
H25D H 0.7314 0.4409 0.4352 0.104 Uiso 0.40 1 calc PR B 2

loop_
_atom_site_aniso_label
_atom_site_aniso_U_11
_atom_site_aniso_U_22
_atom_site_aniso_U_33
_atom_site_aniso_U_23
_atom_site_aniso_U_13
_atom_site_aniso_U_12
Ru1 0.01638(9) 0.01636(9) 0.02018(9) -0.00025(7) 0.00795(7) -0.00024(7)
O1 0.0365(9) 0.0419(10) 0.0252(8) 0.0024(8) 0.0160(7) 0.0039(8)
O2 0.0322(10) 0.0450(11) 0.0286(9) 0.0021(8) 0.0000(8) -0.0012(8)
O3 0.0505(12) 0.0204(9) 0.0498(11) -0.0038(8) 0.0149(9) -0.0060(8)
O4 0.106(6) 0.063(4) 0.053(3) -0.016(3) 0.034(3) -0.012(3)
O4A 0.095(6) 0.100(7) 0.088(7) -0.054(6) 0.074(6) -0.040(6)
N1 0.0275(10) 0.0181(10) 0.0270(10) -0.0015(7) 0.0082(8) 0.0020(7)
N2 0.0239(9) 0.0199(9) 0.0244(9) -0.0002(8) 0.0073(8) -0.0022(8)
N3 0.0254(10) 0.0258(10) 0.0246(10) 0.0036(8) 0.0140(8) 0.0010(8)
N4 0.0239(9) 0.0233(10) 0.0332(11) 0.0045(8) 0.0172(8) 0.0033(8)
C1 0.0206(10) 0.0204(10) 0.0277(11) -0.0002(9) 0.0102(9) 0.0001(9)
C2 0.0263(11) 0.0214(11) 0.0264(11) -0.0012(9) 0.0118(10) -0.0020(9)
C3 0.0245(11) 0.0261(12) 0.0253(11) -0.0002(10) 0.0095(9) 0.0007(9)
C4 0.0222(10) 0.0212(11) 0.0207(10) -0.0007(9) 0.0102(9) -0.0001(9)
C5 0.0396(14) 0.0171(11) 0.0349(13) -0.0036(10) 0.0081(12) -0.0038(10)
C6 0.0352(13) 0.0197(11) 0.0330(13) -0.0026(10) 0.0074(11) -0.0067(10)
C7 0.0260(12) 0.0246(12) 0.0365(13) -0.0014(10) 0.0056(10) 0.0074(10)
C8 0.0468(17) 0.060(2) 0.0370(16) 0.0056(15) 0.0021(14) 0.0149(15)
C9 0.0393(15) 0.0387(16) 0.065(2) -0.0068(14) 0.0238(15) 0.0101(13)
C10 0.0214(11) 0.0240(12) 0.0228(11) 0.0018(9) 0.0052(9) -0.0021(9)
C11 0.0246(12) 0.0472(16) 0.0320(13) 0.0065(12) 0.0084(10) -0.0026(12)
C12 0.0369(13) 0.0324(13) 0.0242(12) 0.0019(10) 0.0083(10) -0.0032(11)
C13 0.0205(10) 0.0204(11) 0.0227(10) -0.0003(8) 0.0103(9) -0.0010(8)
C14 0.0318(13) 0.0369(14) 0.0388(14) 0.0034(11) 0.0245(11) 0.0017(11)
C15 0.0290(12) 0.0365(14) 0.0443(15) 0.0060(12) 0.0250(12) 0.0077(11)
C16 0.0317(12) 0.0273(12) 0.0282(12) 0.0055(10) 0.0153(10) 0.0011(10)
C17 0.0537(18) 0.0282(14) 0.0449(16) 0.0082(12) 0.0207(14) -0.0046(13)
C18 0.0526(17) 0.0457(17) 0.0273(13) 0.0030(12) 0.0120(12) 0.0010(14)
C19 0.0272(11) 0.0278(12) 0.0369(13) 0.0088(10) 0.0181(10) 0.0067(10)
C20 0.083(2) 0.0274(14) 0.064(2) 0.0101(14) 0.0430(19) 0.0102(15)
C21 0.0332(14) 0.0503(18) 0.0512(18) 0.0226(15) 0.0056(13) 0.0066(13)
C22 0.130(6) 0.055(4) 0.060(4) -0.021(3) 0.051(4) -0.031(5)
C23 0.131(5) 0.057(4) 0.069(5) -0.013(3) 0.064(4) -0.024(4)
C24 0.114(5) 0.046(3) 0.074(5) -0.012(3) 0.060(4) -0.009(4)
C25 0.106(5) 0.036(3) 0.048(4) -0.006(3) 0.040(4) -0.006(3)
C22A 0.134(8) 0.046(5) 0.058(6) -0.021(5) 0.053(6) -0.020(6)
C23A 0.162(8) 0.060(5) 0.046(5) -0.016(4) 0.040(6) -0.029(7)
C24A 0.136(8) 0.066(6) 0.046(5) -0.019(5) 0.043(6) -0.050(7)
C25A 0.098(7) 0.101(8) 0.086(8) -0.043(6) 0.063(6) -0.055(6)

loop_
_atom_type_symbol
_atom_type_description
_atom_type_scat_dispersion_real
_atom_type_scat_dispersion_imag
_atom_type_scat_source
C C 0.0033 0.0016 'International Tables Vol C Tables 4.2.6.8 and 6.1.1.4'
H H 0.0000 0.0000 'International Tables Vol C Tables 4.2.6.8 and 6.1.1.4'
O O 0.0106 0.0060 'International Tables Vol C Tables 4.2.6.8 and 6.1.1.4'
N N 0.0061 0.0033 'International Tables Vol C Tables 4.2.6.8 and 6.1.1.4'
Ru Ru -1.2594 0.8363 'International Tables Vol C Tables 4.2.6.8 and 6.1.1.4'

loop_
_geom_angle_atom_site_label_1
_geom_angle_atom_site_label_2
_geom_angle_atom_site_label_3
_geom_angle
C1 Ru1 C3 92.30(10)
C1 Ru1 C2 128.07(9)
C3 Ru1 C2 88.17(10)
C1 Ru1 C4 83.56(9)
C3 Ru1 C4 174.34(9)
C2 Ru1 C4 97.42(9)
C1 Ru1 C13 125.97(9)
C3 Ru1 C13 91.79(9)
C2 Ru1 C13 105.90(9)
C4 Ru1 C13 87.55(8)
C22 O4 C25 115.7(9)
C22A O4A C25A 95.8(13)
C4 N1 C5 111.15(19)
C4 N1 C7 126.74(19)
C5 N1 C7 121.89(19)
C4 N2 C6 111.52(19)
C4 N2 C10 126.21(18)
C6 N2 C10 122.09(19)
C13 N3 C14 111.47(19)
C13 N3 C16 125.16(19)
C14 N3 C16 123.31(19)
C13 N4 C15 111.33(19)
C13 N4 C19 125.48(18)
C15 N4 C19 123.17(19)
O1 C1 Ru1 176.90(19)
O2 C2 Ru1 171.6(2)
O3 C3 Ru1 179.5(2)
N2 C4 N1 103.55(18)
N2 C4 Ru1 126.36(16)
N1 C4 Ru1 130.09(15)
C6 C5 N1 107.0(2)
C6 C5 H5 126.5
N1 C5 H5 126.5
C5 C6 N2 106.7(2)
C5 C6 H6 126.6
N2 C6 H6 126.6
N1 C7 C8 110.8(2)
N1 C7 C9 110.2(2)
C8 C7 C9 112.3(2)
N1 C7 H7 107.8
C8 C7 H7 107.8
C9 C7 H7 107.8
C7 C8 H8A 109.5
C7 C8 H8B 109.5
H8A C8 H8B 109.5
C7 C8 H8C 109.5
H8A C8 H8C 109.5
H8B C8 H8C 109.5
C7 C9 H9A 109.5
C7 C9 H9B 109.5
H9A C9 H9B 109.5
C7 C9 H9C 109.5
H9A C9 H9C 109.5
H9B C9 H9C 109.5
N2 C10 C12 110.24(19)
N2 C10 C11 110.68(18)
C12 C10 C11 111.93(19)
N2 C10 H10 108.0
C12 C10 H10 108.0
C11 C10 H10 108.0
C10 C11 H11A 109.5
C10 C11 H11B 109.5
H11A C11 H11B 109.5
C10 C11 H11C 109.5
H11A C11 H11C 109.5
H11B C11 H11C 109.5
C10 C12 H12A 109.5
C10 C12 H12B 109.5
H12A C12 H12B 109.5
C10 C12 H12C 109.5
H12A C12 H12C 109.5
H12B C12 H12C 109.5
N3 C13 N4 103.29(18)
N3 C13 Ru1 127.58(15)
N4 C13 Ru1 129.11(15)
C15 C14 N3 106.7(2)
C15 C14 H14 126.7
N3 C14 H14 126.7
C14 C15 N4 107.2(2)
C14 C15 H15 126.4
N4 C15 H15 126.4
N3 C16 C18 110.3(2)
N3 C16 C17 110.7(2)
C18 C16 C17 112.7(2)
N3 C16 H16 107.6
C18 C16 H16 107.6
C17 C16 H16 107.6
C16 C17 H17A 109.5
C16 C17 H17B 109.5
H17A C17 H17B 109.5
C16 C17 H17C 109.5
H17A C17 H17C 109.5
H17B C17 H17C 109.5
C16 C18 H18A 109.5
C16 C18 H18B 109.5
H18A C18 H18B 109.5
C16 C18 H18C 109.5
H18A C18 H18C 109.5
H18B C18 H18C 109.5
N4 C19 C20 110.0(2)
N4 C19 C21 111.9(2)
C20 C19 C21 111.8(2)
N4 C19 H19 107.6
C20 C19 H19 107.6
C21 C19 H19 107.6
C19 C20 H20A 109.5
C19 C20 H20B 109.5
H20A C20 H20B 109.5
C19 C20 H20C 109.5
H20A C20 H20C 109.5
H20B C20 H20C 109.5
C19 C21 H21A 109.5
C19 C21 H21B 109.5
H21A C21 H21B 109.5
C19 C21 H21C 109.5
H21A C21 H21C 109.5
H21B C21 H21C 109.5
O4 C22 C23 107.6(7)
O4 C22 H22A 110.2
C23 C22 H22A 110.2
O4 C22 H22B 110.2
C23 C22 H22B 110.2
H22A C22 H22B 108.5
C24 C23 C22 103.7(6)
C24 C23 H23A 111.0
C22 C23 H23A 111.0
C24 C23 H23B 111.0
C22 C23 H23B 111.0
H23A C23 H23B 109.0
C23 C24 C25 108.7(6)
C23 C24 H24A 109.9
C25 C24 H24A 109.9
C23 C24 H24B 109.9
C25 C24 H24B 109.9
H24A C24 H24B 108.3
O4 C25 C24 100.5(8)
O4 C25 H25A 111.7
C24 C25 H25A 111.7
O4 C25 H25B 111.7
C24 C25 H25B 111.7
H25A C25 H25B 109.4
O4A C22A C23A 107.1(11)
O4A C22A C25A 44.3(8)
C23A C22A C25A 63.7(8)
O4A C22A H22C 110.3
C23A C22A H22C 110.3
C25A C22A H22C 133.6
O4A C22A H22D 110.3
C23A C22A H22D 110.3
C25A C22A H22D 116.6
H22C C22A H22D 108.6
C24A C23A C22A 107.5(11)
C24A C23A C25A 35.5(8)
C22A C23A C25A 72.6(9)
C24A C23A H23C 110.2
C22A C23A H23C 110.2
C25A C23A H23C 117.3
C24A C23A H23D 110.2
C22A C23A H23D 110.2
C25A C23A H23D 129.9
H23C C23A H23D 108.5
C25A C24A C23A 97.8(14)
C25A C24A H24C 112.2
C23A C24A H24C 112.2
C25A C24A H24D 112.2
C23A C24A H24D 112.2
H24C C24A H24D 109.8
C24A C25A O4A 126.5(15)
C24A C25A C23A 46.7(10)
O4A C25A C23A 82.8(10)
C24A C25A C22A 89.8(12)
O4A C25A C22A 39.9(7)
C23A C25A C22A 43.6(6)
C24A C25A H25C 105.7
O4A C25A H25C 105.7
C23A C25A H25C 141.4
C22A C25A H25C 138.2
C24A C25A H25D 105.7
O4A C25A H25D 105.7
C23A C25A H25D 107.5
C22A C25A H25D 106.5
H25C C25A H25D 106.1

loop_
_geom_bond_atom_site_label_1
_geom_bond_atom_site_label_2
_geom_bond_distance
Ru1 C1 1.884(2)
Ru1 C3 1.888(2)
Ru1 C2 1.916(2)
Ru1 C4 2.153(2)
Ru1 C13 2.177(2)
O1 C1 1.171(3)
O2 C2 1.152(3)
O3 C3 1.155(3)
O4 C22 1.381(9)
O4 C25 1.418(8)
O4A C22A 1.286(12)
O4A C25A 1.401(12)
N1 C4 1.368(3)
N1 C5 1.387(3)
N1 C7 1.468(3)
N2 C4 1.361(3)
N2 C6 1.388(3)
N2 C10 1.476(3)
N3 C13 1.363(3)
N3 C14 1.385(3)
N3 C16 1.473(3)
N4 C13 1.368(3)
N4 C15 1.379(3)
N4 C19 1.479(3)
C5 C6 1.338(4)
C5 H5 0.9500
C6 H6 0.9500
C7 C8 1.520(4)
C7 C9 1.521(4)
C7 H7 1.0000
C8 H8A 0.9800
C8 H8B 0.9800
C8 H8C 0.9800
C9 H9A 0.9800
C9 H9B 0.9800
C9 H9C 0.9800
C10 C12 1.519(3)
C10 C11 1.525(3)
C10 H10 1.0000
C11 H11A 0.9800
C11 H11B 0.9800
C11 H11C 0.9800
C12 H12A 0.9800
C12 H12B 0.9800
C12 H12C 0.9800
C14 C15 1.336(4)
C14 H14 0.9500
C15 H15 0.9500
C16 C18 1.517(3)
C16 C17 1.524(3)
C16 H16 1.0000
C17 H17A 0.9800
C17 H17B 0.9800
C17 H17C 0.9800
C18 H18A 0.9800
C18 H18B 0.9800
C18 H18C 0.9800
C19 C20 1.508(4)
C19 C21 1.523(4)
C19 H19 1.0000
C20 H20A 0.9800
C20 H20B 0.9800
C20 H20C 0.9800
C21 H21A 0.9800
C21 H21B 0.9800
C21 H21C 0.9800
C22 C23 1.519(11)
C22 H22A 0.9900
C22 H22B 0.9900
C23 C24 1.472(11)
C23 H23A 0.9900
C23 H23B 0.9900
C24 C25 1.561(14)
C24 H24A 0.9900
C24 H24B 0.9900
C25 H25A 0.9900
C25 H25B 0.9900
C22A C23A 1.443(16)
C22A C25A 1.995(19)
C22A H22C 0.9900
C22A H22D 0.9900
C23A C24A 1.377(17)
C23A C25A 1.88(2)
C23A H23C 0.9900
C23A H23D 0.9900
C24A C25A 1.100(19)
C24A H24C 0.9900
C24A H24D 0.9900
C25A H25C 0.9900
C25A H25D 0.9900
